data_7100954
loop_
_publ_author_name
'Xuan Jiang.'
J.C.Bollinger
'Mu-Hyun Baik.'
'Dongwhan Lee.'

_journal_name_full 'Chemical Communications'
_journal_paper_doi 10.1039/b412152j
_journal_year 2005
_chemical_formula_moiety 'C54 H62 Cu2 N4 O2 +, F6 Sb -, 2(C H2 Cl2)'
_chemical_formula_sum 'C56 H66 Cl2 Cu2 F6 N4 O2 Sb'
_chemical_formula_weight 1260.91
_space_group_IT_number 2
_symmetry_cell_setting triclinic
_symmetry_space_group_name_Hall '-P 1'
_symmetry_space_group_name_H-M 'P -1'
_cell_angle_alpha 90.899(6)
_cell_angle_beta 104.009(8)
_cell_angle_gamma 91.598(7)
_cell_formula_units_Z 4
_cell_length_a 12.562(3)
_cell_length_b 21.015(4)
_cell_length_c 21.138(5)
_cell_measurement_temperature 123(2)
_cell_volume 5411(2)
_diffrn_ambient_temperature 123(2)
_exptl_crystal_density_diffrn 1.548
_cod_depositor_comments
;
The following automatic conversions were performed:
'_symmetry_cell_setting' value 'Triclinic' changed to 'triclinic'
according to '/home/saulius/struct/CIF-dictionaries/cif_core.dic'
dictionary named 'cif_core.dic' version 2.4.1 from 2010-06-29.

Automatic conversion script
Id: cif_fix_enum 1527 2010-12-29 10:47:43Z saulius 
;
_cod_database_code 7100954

loop_
_symmetry_equiv_pos_as_xyz
'x, y, z'
'-x, -y, -z'

loop_
_atom_site_label
_atom_site_type_symbol
_atom_site_fract_x
_atom_site_fract_y
_atom_site_fract_z
_atom_site_U_iso_or_equiv
_atom_site_adp_type
_atom_site_occupancy
_atom_site_symmetry_multiplicity
_atom_site_calc_flag
_atom_site_refinement_flags
_atom_site_disorder_assembly
_atom_site_disorder_group
Cu1 Cu 0.29691(6) 0.74312(4) 0.04591(3) 0.01718(19) Uani 1 1 d . . .
Cu2 Cu 0.17027(6) 0.74650(4) 0.11437(3) 0.01683(18) Uani 1 1 d . . .
N3 N 0.3348(4) 0.8288(2) 0.0723(2) 0.0179(12) Uani 1 1 d . . .
C4 C 0.4368(5) 0.8543(3) 0.0622(3) 0.0230(16) Uani 1 1 d . . .
C5 C 0.4379(6) 0.8946(3) 0.0110(3) 0.0242(16) Uani 1 1 d . . .
C6 C 0.3330(6) 0.9146(3) -0.0351(3) 0.0322(18) Uani 1 1 d . . .
H6A H 0.2699 0.8964 -0.0213 0.048 Uiso 1 1 calc R . .
H6B H 0.3311 0.8992 -0.0794 0.048 Uiso 1 1 calc R . .
H6C H 0.3301 0.9611 -0.0345 0.048 Uiso 1 1 calc R . .
C7 C 0.5378(7) 0.9133(4) 0.0011(4) 0.040(2) Uani 1 1 d . . .
H7A H 0.5398 0.9413 -0.0336 0.048 Uiso 1 1 calc R . .
C8 C 0.6347(7) 0.8935(4) 0.0389(4) 0.047(2) Uani 1 1 d . . .
H8A H 0.7023 0.9068 0.0299 0.057 Uiso 1 1 calc R . .
C9 C 0.6336(6) 0.8546(3) 0.0894(4) 0.038(2) Uani 1 1 d . . .
H9A H 0.7011 0.8416 0.1164 0.045 Uiso 1 1 calc R . .
C10 C 0.5343(6) 0.8335(3) 0.1025(4) 0.0302(18) Uani 1 1 d . . .
C11 C 0.5353(6) 0.7885(3) 0.1578(3) 0.0356(19) Uani 1 1 d . . .
H11A H 0.4599 0.7797 0.1612 0.053 Uiso 1 1 calc R . .
H11B H 0.5784 0.8080 0.1987 0.053 Uiso 1 1 calc R . .
H11C H 0.5684 0.7486 0.1492 0.053 Uiso 1 1 calc R . .
C12 C 0.2685(5) 0.8641(3) 0.0986(3) 0.0128(14) Uani 1 1 d . . .
C13 C 0.3004(5) 0.9317(3) 0.1210(3) 0.0154(14) Uani 1 1 d . . .
C14 C 0.2480(5) 0.9838(3) 0.0917(3) 0.0235(16) Uani 1 1 d . . .
H14A H 0.1894 0.9783 0.0538 0.028 Uiso 1 1 calc R . .
C15 C 0.2799(6) 1.0442(3) 0.1170(3) 0.0280(17) Uani 1 1 d . . .
H15A H 0.2442 1.0802 0.0961 0.034 Uiso 1 1 calc R . .
C16 C 0.3635(6) 1.0524(3) 0.1725(3) 0.0285(18) Uani 1 1 d . . .
H16A H 0.3852 1.0940 0.1900 0.034 Uiso 1 1 calc R . .
C17 C 0.4155(6) 1.0004(3) 0.2025(3) 0.0306(18) Uani 1 1 d . . .
H17A H 0.4724 1.0059 0.2412 0.037 Uiso 1 1 calc R . .
C18 C 0.3852(5) 0.9403(3) 0.1765(3) 0.0229(16) Uani 1 1 d . . .
H18A H 0.4226 0.9045 0.1968 0.027 Uiso 1 1 calc R . .
N19 N 0.1785(4) 0.8359(2) 0.1078(2) 0.0171(12) Uani 1 1 d . . .
C20 C 0.0911(5) 0.8757(3) 0.1176(3) 0.0206(16) Uani 1 1 d . . .
C21 C 0.0802(5) 0.8880(3) 0.1809(3) 0.0273(17) Uani 1 1 d . . .
C22 C 0.1608(6) 0.8643(4) 0.2404(3) 0.0353(19) Uani 1 1 d . . .
H22A H 0.1395 0.8785 0.2798 0.053 Uiso 1 1 calc R . .
H22B H 0.2346 0.8814 0.2413 0.053 Uiso 1 1 calc R . .
H22C H 0.1607 0.8177 0.2385 0.053 Uiso 1 1 calc R . .
C23 C -0.0063(6) 0.9264(3) 0.1881(4) 0.037(2) Uani 1 1 d . . .
H23A H -0.0145 0.9371 0.2304 0.045 Uiso 1 1 calc R . .
C24 C -0.0795(6) 0.9486(3) 0.1335(4) 0.039(2) Uani 1 1 d . . .
H24A H -0.1389 0.9734 0.1389 0.047 Uiso 1 1 calc R . .
C25 C -0.0678(6) 0.9354(4) 0.0719(4) 0.039(2) Uani 1 1 d . . .
H25A H -0.1178 0.9519 0.0352 0.047 Uiso 1 1 calc R . .
C26 C 0.0181(5) 0.8975(3) 0.0629(3) 0.0256(17) Uani 1 1 d . . .
C27 C 0.0282(5) 0.8808(3) -0.0042(3) 0.0332(19) Uani 1 1 d . . .
H27A H 0.0905 0.8531 -0.0015 0.050 Uiso 1 1 calc R . .
H27B H 0.0400 0.9198 -0.0267 0.050 Uiso 1 1 calc R . .
H27C H -0.0394 0.8586 -0.0284 0.050 Uiso 1 1 calc R . .
N28 N 0.2820(4) 0.6533(2) 0.0445(2) 0.0190(12) Uani 1 1 d . . .
C29 C 0.3065(6) 0.6136(3) -0.0052(3) 0.0221(16) Uani 1 1 d . . .
C30 C 0.4147(5) 0.5992(3) -0.0029(3) 0.0250(17) Uani 1 1 d . . .
C31 C 0.5098(5) 0.6216(3) 0.0526(3) 0.0312(18) Uani 1 1 d . . .
H31A H 0.4823 0.6477 0.0837 0.047 Uiso 1 1 calc R . .
H31B H 0.5625 0.6469 0.0353 0.047 Uiso 1 1 calc R . .
H31C H 0.5460 0.5845 0.0748 0.047 Uiso 1 1 calc R . .
C32 C 0.4364(6) 0.5620(3) -0.0540(3) 0.0308(18) Uani 1 1 d . . .
H32A H 0.5097 0.5514 -0.0533 0.037 Uiso 1 1 calc R . .
C33 C 0.3510(6) 0.5407(3) -0.1052(3) 0.0308(18) Uani 1 1 d . . .
H33A H 0.3660 0.5157 -0.1397 0.037 Uiso 1 1 calc R . .
C34 C 0.2448(6) 0.5555(3) -0.1063(3) 0.0259(17) Uani 1 1 d . . .
H34A H 0.1873 0.5405 -0.1418 0.031 Uiso 1 1 calc R . .
C35 C 0.2191(5) 0.5919(3) -0.0571(3) 0.0201(15) Uani 1 1 d . . .
C36 C 0.1022(5) 0.6068(3) -0.0571(3) 0.0231(16) Uani 1 1 d . . .
H36A H 0.1016 0.6336 -0.0188 0.035 Uiso 1 1 calc R . .
H36B H 0.0603 0.5670 -0.0556 0.035 Uiso 1 1 calc R . .
H36C H 0.0688 0.6293 -0.0968 0.035 Uiso 1 1 calc R . .
C37 C 0.2549(5) 0.6257(3) 0.0961(3) 0.0146(14) Uani 1 1 d . . .
C38 C 0.2863(5) 0.5594(3) 0.1143(3) 0.0207(16) Uani 1 1 d . . .
C39 C 0.2425(5) 0.5058(3) 0.0765(3) 0.0226(16) Uani 1 1 d . . .
H39A H 0.1877 0.5105 0.0373 0.027 Uiso 1 1 calc R . .
C40 C 0.2774(6) 0.4459(3) 0.0951(3) 0.0312(18) Uani 1 1 d . . .
H40A H 0.2451 0.4096 0.0697 0.037 Uiso 1 1 calc R . .
C41 C 0.3595(6) 0.4389(3) 0.1510(4) 0.0340(19) Uani 1 1 d . . .
H41A H 0.3847 0.3976 0.1633 0.041 Uiso 1 1 calc R . .
C42 C 0.4049(6) 0.4908(4) 0.1887(4) 0.0356(19) Uani 1 1 d . . .
H42A H 0.4605 0.4854 0.2274 0.043 Uiso 1 1 calc R . .
C43 C 0.3694(5) 0.5520(3) 0.1703(3) 0.0240(16) Uani 1 1 d . . .
H43A H 0.4019 0.5882 0.1960 0.029 Uiso 1 1 calc R . .
N44 N 0.2085(4) 0.6608(2) 0.1330(2) 0.0173(12) Uani 1 1 d . . .
C45 C 0.1806(5) 0.6365(3) 0.1903(3) 0.0210(16) Uani 1 1 d . . .
C46 C 0.2408(6) 0.6604(3) 0.2514(3) 0.0269(17) Uani 1 1 d . . .
C47 C 0.3357(6) 0.7077(3) 0.2572(3) 0.0337(19) Uani 1 1 d . . .
H47A H 0.3661 0.7194 0.3033 0.051 Uiso 1 1 calc R . .
H47B H 0.3099 0.7458 0.2328 0.051 Uiso 1 1 calc R . .
H47C H 0.3928 0.6884 0.2394 0.051 Uiso 1 1 calc R . .
C48 C 0.2095(6) 0.6405(4) 0.3060(3) 0.040(2) Uani 1 1 d . . .
H48A H 0.2470 0.6575 0.3475 0.048 Uiso 1 1 calc R . .
C49 C 0.1250(6) 0.5963(4) 0.3018(4) 0.042(2) Uani 1 1 d . . .
H49A H 0.1071 0.5815 0.3403 0.050 Uiso 1 1 calc R . .
C50 C 0.0660(6) 0.5735(3) 0.2412(3) 0.0312(18) Uani 1 1 d . . .
H50A H 0.0065 0.5439 0.2383 0.037 Uiso 1 1 calc R . .
C51 C 0.0927(5) 0.5934(3) 0.1853(3) 0.0221(16) Uani 1 1 d . . .
C52 C 0.0223(5) 0.5696(3) 0.1198(3) 0.0270(17) Uani 1 1 d . . .
H52A H -0.0353 0.5400 0.1268 0.040 Uiso 1 1 calc R . .
H52B H 0.0682 0.5476 0.0955 0.040 Uiso 1 1 calc R . .
H52C H -0.0116 0.6058 0.0948 0.040 Uiso 1 1 calc R . .
O53 O 0.3381(3) 0.7532(2) -0.04392(19) 0.0237(11) Uani 1 1 d . . .
C54 C 0.4416(5) 0.7468(3) -0.0630(3) 0.0272(17) Uani 1 1 d . . .
H54A H 0.4857 0.7130 -0.0383 0.033 Uiso 1 1 calc R . .
H54B H 0.4852 0.7874 -0.0557 0.033 Uiso 1 1 calc R . .
C55 C 0.4065(7) 0.7295(5) -0.1341(4) 0.071(3) Uani 1 1 d . . .
H55A H 0.4605 0.7464 -0.1573 0.085 Uiso 1 1 calc R . .
H55B H 0.3995 0.6827 -0.1406 0.085 Uiso 1 1 calc R . .
C56 C 0.3002(6) 0.7585(4) -0.1578(3) 0.042(2) Uani 1 1 d . . .
H56A H 0.2560 0.7352 -0.1969 0.050 Uiso 1 1 calc R . .
H56B H 0.3095 0.8036 -0.1687 0.050 Uiso 1 1 calc R . .
C57 C 0.2472(5) 0.7528(4) -0.1010(3) 0.0271(17) Uani 1 1 d . . .
H57A H 0.1994 0.7891 -0.0993 0.033 Uiso 1 1 calc R . .
H57B H 0.2027 0.7127 -0.1046 0.033 Uiso 1 1 calc R . .
O58 O 0.0116(3) 0.7350(2) 0.1337(2) 0.0262(11) Uani 1 1 d . . .
C59 C -0.0316(6) 0.7358(3) 0.1916(3) 0.0326(19) Uani 1 1 d . . .
H59A H -0.0412 0.7800 0.2055 0.039 Uiso 1 1 calc R . .
H59B H 0.0182 0.7143 0.2280 0.039 Uiso 1 1 calc R . .
C60 C -0.1415(6) 0.6999(4) 0.1710(3) 0.043(2) Uani 1 1 d . . .
H60A H -0.1960 0.7194 0.1915 0.052 Uiso 1 1 calc R . .
H60B H -0.1340 0.6548 0.1837 0.052 Uiso 1 1 calc R . .
C61 C -0.1767(5) 0.7050(4) 0.0963(4) 0.037(2) Uani 1 1 d . . .
H61A H -0.1851 0.6623 0.0747 0.045 Uiso 1 1 calc R . .
H61B H -0.2467 0.7273 0.0825 0.045 Uiso 1 1 calc R . .
C62 C -0.0822(5) 0.7435(4) 0.0809(3) 0.0329(19) Uani 1 1 d . . .
H62A H -0.0677 0.7281 0.0393 0.040 Uiso 1 1 calc R . .
H62B H -0.0999 0.7891 0.0769 0.040 Uiso 1 1 calc R . .
Cu1' Cu 0.20772(6) 0.75541(4) 0.60942(4) 0.01860(19) Uani 1 1 d . . .
Cu2' Cu 0.03458(6) 0.75808(4) 0.64250(4) 0.0213(2) Uani 1 1 d . A .
N3' N 0.2295(4) 0.8436(3) 0.6317(2) 0.0221(13) Uani 1 1 d . A .
C4' C 0.3254(5) 0.8763(3) 0.6215(3) 0.0185(15) Uani 1 1 d . . .
C5' C 0.4288(5) 0.8626(3) 0.6610(3) 0.0238(16) Uani 1 1 d . A .
C6' C 0.4386(6) 0.8148(4) 0.7133(4) 0.043(2) Uani 1 1 d . . .
H6'A H 0.3653 0.7981 0.7141 0.064 Uiso 1 1 calc R A .
H6'B H 0.4734 0.8351 0.7556 0.064 Uiso 1 1 calc R . .
H6'C H 0.4834 0.7798 0.7046 0.064 Uiso 1 1 calc R . .
C7' C 0.5218(6) 0.8944(4) 0.6498(3) 0.0331(18) Uani 1 1 d . . .
H7'A H 0.5919 0.8870 0.6775 0.040 Uiso 1 1 calc R A .
C8' C 0.5138(6) 0.9349(4) 0.6008(3) 0.037(2) Uani 1 1 d . A .
H8'A H 0.5779 0.9560 0.5940 0.045 Uiso 1 1 calc R . .
C9' C 0.4130(6) 0.9461(3) 0.5603(3) 0.035(2) Uani 1 1 d . . .
H9'A H 0.4088 0.9747 0.5255 0.042 Uiso 1 1 calc R A .
C10' C 0.3174(6) 0.9171(3) 0.5688(3) 0.0287(17) Uani 1 1 d . A .
C11' C 0.2093(6) 0.9312(4) 0.5226(3) 0.045(2) Uani 1 1 d . . .
H11D H 0.2222 0.9601 0.4890 0.068 Uiso 1 1 calc R A .
H11E H 0.1613 0.9513 0.5468 0.068 Uiso 1 1 calc R . .
H11F H 0.1742 0.8914 0.5018 0.068 Uiso 1 1 calc R . .
C12' C 0.1582(5) 0.8761(3) 0.6552(3) 0.0194(15) Uani 1 1 d . . .
C13' C 0.1876(5) 0.9425(3) 0.6836(3) 0.0214(16) Uani 1 1 d . A .
C14' C 0.2678(5) 0.9498(3) 0.7418(3) 0.0268(17) Uani 1 1 d . . .
H14B H 0.3023 0.9133 0.7624 0.032 Uiso 1 1 calc R A .
C15' C 0.2978(6) 1.0090(4) 0.7699(4) 0.038(2) Uani 1 1 d . A .
H15B H 0.3537 1.0133 0.8093 0.046 Uiso 1 1 calc R . .
C16' C 0.2474(7) 1.0619(4) 0.7414(4) 0.043(2) Uani 1 1 d . . .
H16B H 0.2679 1.1027 0.7613 0.051 Uiso 1 1 calc R A .
C17' C 0.1670(6) 1.0563(4) 0.6838(4) 0.040(2) Uani 1 1 d . A .
H17B H 0.1327 1.0931 0.6637 0.048 Uiso 1 1 calc R . .
C18' C 0.1373(6) 0.9971(3) 0.6562(3) 0.0300(18) Uani 1 1 d . . .
H18B H 0.0808 0.9932 0.6172 0.036 Uiso 1 1 calc R A .
N19' N 0.0639(4) 0.8468(3) 0.6594(2) 0.0198(13) Uani 1 1 d . A .
C20' C -0.0194(5) 0.8857(3) 0.6757(3) 0.0227(16) Uani 1 1 d . . .
C21' C -0.0243(5) 0.8938(3) 0.7410(3) 0.0234(16) Uani 1 1 d . A .
C22' C 0.0565(5) 0.8648(3) 0.7955(3) 0.0299(18) Uani 1 1 d . . .
H22D H 0.1097 0.8413 0.7779 0.045 Uiso 1 1 calc R A .
H22E H 0.0179 0.8355 0.8186 0.045 Uiso 1 1 calc R . .
H22F H 0.0950 0.8984 0.8257 0.045 Uiso 1 1 calc R . .
C23' C -0.1080(6) 0.9301(3) 0.7536(4) 0.0291(18) Uani 1 1 d . . .
H23B H -0.1135 0.9358 0.7974 0.035 Uiso 1 1 calc R A .
C24' C -0.1835(6) 0.9580(3) 0.7041(4) 0.0364(19) Uani 1 1 d . A .
H24B H -0.2392 0.9832 0.7140 0.044 Uiso 1 1 calc R . .
C25' C -0.1777(6) 0.9490(3) 0.6408(4) 0.0333(19) Uani 1 1 d . . .
H25B H -0.2302 0.9680 0.6069 0.040 Uiso 1 1 calc R A .
C26' C -0.0957(5) 0.9125(3) 0.6249(3) 0.0229(16) Uani 1 1 d . A .
C27' C -0.0895(6) 0.9048(3) 0.5545(3) 0.0332(19) Uani 1 1 d . . .
H27D H -0.1507 0.9264 0.5262 0.050 Uiso 1 1 calc R A .
H27E H -0.0940 0.8594 0.5424 0.050 Uiso 1 1 calc R . .
H27F H -0.0199 0.9235 0.5493 0.050 Uiso 1 1 calc R . .
N28' N 0.2018(4) 0.6659(2) 0.6165(2) 0.0180(12) Uani 1 1 d . A .
C29' C 0.2914(5) 0.6305(3) 0.6023(3) 0.0212(16) Uani 1 1 d . . .
C30' C 0.3879(6) 0.6236(3) 0.6495(3) 0.0263(17) Uani 1 1 d . A .
C31' C 0.4008(6) 0.6455(4) 0.7197(3) 0.039(2) Uani 1 1 d . . .
H31D H 0.4748 0.6365 0.7451 0.059 Uiso 1 1 calc R A .
H31E H 0.3465 0.6227 0.7380 0.059 Uiso 1 1 calc R . .
H31F H 0.3893 0.6914 0.7213 0.059 Uiso 1 1 calc R . .
C32' C 0.4746(6) 0.5947(4) 0.6328(4) 0.041(2) Uani 1 1 d . . .
H32B H 0.5413 0.5904 0.6650 0.050 Uiso 1 1 calc R A .
C33' C 0.4663(7) 0.5716(4) 0.5697(4) 0.050(2) Uani 1 1 d . A .
H33B H 0.5266 0.5518 0.5586 0.060 Uiso 1 1 calc R . .
C34' C 0.3691(7) 0.5781(4) 0.5237(4) 0.045(2) Uani 1 1 d . . .
H34B H 0.3627 0.5622 0.4806 0.053 Uiso 1 1 calc R A .
C35' C 0.2799(6) 0.6073(3) 0.5385(3) 0.0287(17) Uani 1 1 d . A .
C36' C 0.1755(6) 0.6150(4) 0.4851(3) 0.041(2) Uani 1 1 d . . .
H36D H 0.1841 0.5952 0.4444 0.061 Uiso 1 1 calc R A .
H36E H 0.1618 0.6604 0.4784 0.061 Uiso 1 1 calc R . .
H36F H 0.1133 0.5943 0.4980 0.061 Uiso 1 1 calc R . .
C37' C 0.1225(5) 0.6353(3) 0.6365(3) 0.0148(14) Uani 1 1 d . . .
C38' C 0.1321(5) 0.5648(3) 0.6499(3) 0.0215(16) Uani 1 1 d . A .
C39' C 0.1757(5) 0.5469(3) 0.7134(3) 0.0228(16) Uani 1 1 d . . .
H39B H 0.1973 0.5782 0.7473 0.027 Uiso 1 1 calc R A .
C40' C 0.1874(6) 0.4824(3) 0.7269(3) 0.0318(18) Uani 1 1 d . A .
H40B H 0.2198 0.4701 0.7702 0.038 Uiso 1 1 calc R . .
C41' C 0.1535(6) 0.4367(3) 0.6794(3) 0.0342(19) Uani 1 1 d . . .
H41B H 0.1592 0.3929 0.6898 0.041 Uiso 1 1 calc R A .
C42' C 0.1109(6) 0.4546(3) 0.6160(3) 0.041(2) Uani 1 1 d . A .
H42B H 0.0881 0.4231 0.5822 0.049 Uiso 1 1 calc R . .
C43' C 0.1016(6) 0.5186(3) 0.6018(3) 0.040(2) Uani 1 1 d . . .
H43B H 0.0736 0.5308 0.5579 0.047 Uiso 1 1 calc R A .
N44' N 0.0374(4) 0.6674(3) 0.6462(2) 0.0226(13) Uani 1 1 d . A .
C45' C -0.0486(5) 0.6314(3) 0.6650(3) 0.0212(16) Uani 1 1 d . . .
C46' C -0.1262(6) 0.5958(3) 0.6191(3) 0.0302(18) Uani 1 1 d . A .
C47' C -0.1318(6) 0.5929(4) 0.5479(3) 0.045(2) Uani 1 1 d . . .
H47D H -0.1925 0.5640 0.5260 0.068 Uiso 1 1 calc R A .
H47E H -0.0627 0.5772 0.5410 0.068 Uiso 1 1 calc R . .
H47F H -0.1440 0.6355 0.5300 0.068 Uiso 1 1 calc R . .
C48' C -0.2055(6) 0.5594(4) 0.6407(4) 0.040(2) Uani 1 1 d . . .
H48B H -0.2564 0.5329 0.6104 0.048 Uiso 1 1 calc R A .
C49' C -0.2111(6) 0.5614(3) 0.7055(4) 0.0344(19) Uani 1 1 d . A .
H49B H -0.2663 0.5371 0.7190 0.041 Uiso 1 1 calc R . .
C50' C -0.1368(6) 0.5983(4) 0.7496(3) 0.0325(19) Uani 1 1 d . . .
H50B H -0.1413 0.5997 0.7938 0.039 Uiso 1 1 calc R A .
C51' C -0.0541(5) 0.6342(3) 0.7312(3) 0.0250(17) Uani 1 1 d . A .
C52' C 0.0269(6) 0.6759(4) 0.7796(3) 0.0341(19) Uani 1 1 d . . .
H52D H 0.0762 0.6982 0.7572 0.051 Uiso 1 1 calc R A .
H52E H 0.0699 0.6495 0.8137 0.051 Uiso 1 1 calc R . .
H52F H -0.0127 0.7071 0.7993 0.051 Uiso 1 1 calc R . .
O53' O 0.2920(4) 0.7575(2) 0.5358(2) 0.0220(14) Uani 0.857(6) 1 d PD A 1
C54' C 0.3925(9) 0.7518(5) 0.5279(5) 0.085(4) Uani 0.857(6) 1 d PD A 1
H54C H 0.4227 0.7122 0.5489 0.102 Uiso 0.857(6) 1 calc PR A 1
H54D H 0.4388 0.7879 0.5511 0.102 Uiso 0.857(6) 1 calc PR A 1
C55' C 0.4024(8) 0.7501(5) 0.4573(4) 0.047(3) Uani 0.857(6) 1 d PD A 1
H55C H 0.4752 0.7664 0.4534 0.056 Uiso 0.857(6) 1 calc PR A 1
H55D H 0.3879 0.7068 0.4374 0.056 Uiso 0.857(6) 1 calc PR A 1
C56' C 0.3201(8) 0.7908(5) 0.4308(4) 0.060(3) Uani 0.857(6) 1 d PD A 1
H56C H 0.2862 0.7798 0.3845 0.072 Uiso 0.857(6) 1 calc PR A 1
H56D H 0.3474 0.8357 0.4346 0.072 Uiso 0.857(6) 1 calc PR A 1
C57' C 0.2403(11) 0.7786(5) 0.4737(5) 0.100(5) Uani 0.857(6) 1 d PD A 1
H57C H 0.2022 0.8183 0.4784 0.121 Uiso 0.857(6) 1 calc PR A 1
H57D H 0.1841 0.7462 0.4519 0.121 Uiso 0.857(6) 1 calc PR A 1
O58' O -0.1360(3) 0.7606(2) 0.6336(2) 0.0245(11) Uani 1 1 d . . .
C59' C -0.2000(6) 0.7696(3) 0.6806(3) 0.0300(18) Uani 1 1 d . A .
H59C H -0.2142 0.8153 0.6853 0.036 Uiso 1 1 calc R . .
H59D H -0.1608 0.7539 0.7236 0.036 Uiso 1 1 calc R . .
C60' C -0.3039(6) 0.7331(4) 0.6558(4) 0.048(2) Uani 1 1 d . . .
H60C H -0.3647 0.7531 0.6702 0.058 Uiso 1 1 calc R A .
H60D H -0.2976 0.6888 0.6712 0.058 Uiso 1 1 calc R . .
C61' C -0.3224(7) 0.7346(5) 0.5832(4) 0.071(3) Uani 1 1 d . A .
H61C H -0.3773 0.7665 0.5649 0.085 Uiso 1 1 calc R . .
H61D H -0.3491 0.6923 0.5634 0.085 Uiso 1 1 calc R . .
C62' C -0.2130(6) 0.7523(4) 0.5700(3) 0.051(2) Uani 1 1 d . A .
H62C H -0.1893 0.7181 0.5442 0.062 Uiso 1 1 calc R . .
H62D H -0.2176 0.7922 0.5455 0.062 Uiso 1 1 calc R . .
Sb63 Sb -0.24262(4) 0.75467(2) 0.88444(2) 0.03344(14) Uani 1 1 d . . .
F64 F -0.3249(3) 0.70233(19) 0.9265(2) 0.0469(12) Uani 1 1 d . . .
F65 F -0.1210(4) 0.7082(3) 0.9168(2) 0.0705(16) Uani 1 1 d . . .
F66 F -0.2043(3) 0.80934(19) 0.95850(18) 0.0414(11) Uani 1 1 d . . .
F67 F -0.3657(4) 0.8011(2) 0.8527(3) 0.0785(18) Uani 1 1 d . . .
F68 F -0.2833(5) 0.7020(2) 0.8108(2) 0.088(2) Uani 1 1 d . . .
F69 F -0.1610(5) 0.8079(2) 0.8440(2) 0.0807(18) Uani 1 1 d . . .
Sb70 Sb -0.09272(18) 0.75802(6) 0.40031(5) 0.0291(4) Uani 0.627(4) 1 d PD B 1
F71 F -0.1711(6) 0.7636(4) 0.3147(3) 0.057(2) Uani 0.627(4) 1 d PD B 1
F72 F -0.1841(7) 0.8177(4) 0.4243(4) 0.046(3) Uani 0.627(4) 1 d PD B 1
F73 F -0.1871(5) 0.6928(3) 0.4138(3) 0.047(2) Uani 0.627(4) 1 d PD B 1
F74 F -0.0018(6) 0.6980(3) 0.3777(4) 0.054(3) Uani 0.627(4) 1 d PD B 1
F75 F 0.0042(5) 0.8237(3) 0.3897(3) 0.044(2) Uani 0.627(4) 1 d PD B 1
F76 F -0.0152(6) 0.7533(4) 0.4882(3) 0.033(2) Uani 0.627(4) 1 d PD B 1
Sb77 Sb -0.0267(3) 0.77560(10) 0.41025(8) 0.0303(8) Uani 0.373(4) 1 d PD B 2
F78 F -0.1653(8) 0.7884(7) 0.4253(7) 0.070(7) Uani 0.373(4) 1 d PD B 2
F79 F -0.0866(9) 0.7833(5) 0.3206(4) 0.055(4) Uani 0.373(4) 1 d PD B 2
F80 F 0.0020(10) 0.8636(4) 0.4167(5) 0.063(5) Uani 0.373(4) 1 d PD B 2
F81 F 0.0329(9) 0.7698(6) 0.4993(4) 0.042(5) Uani 0.373(4) 1 d PD B 2
F82 F -0.0552(12) 0.6890(4) 0.4043(6) 0.092(7) Uani 0.373(4) 1 d PD B 2
F83 F 0.1106(7) 0.7649(6) 0.3945(5) 0.070(5) Uani 0.373(4) 1 d PD B 2
C84A C 0.6131(7) 0.8917(5) 0.3870(4) 0.063(3) Uani 0.64(5) 1 d PDU C 1
H84A H 0.6132 0.9373 0.3761 0.075 Uiso 0.64(5) 1 calc PR C 1
H84B H 0.6850 0.8750 0.3846 0.075 Uiso 0.64(5) 1 calc PR C 1
C84B C 0.6131(7) 0.8917(5) 0.3870(4) 0.063(3) Uani 0.36(5) 1 d PDU C 2
H84C H 0.6612 0.8584 0.3770 0.075 Uiso 0.36(5) 1 calc PR C 2
H84D H 0.6458 0.9339 0.3810 0.075 Uiso 0.36(5) 1 calc PR C 2
Cl85 Cl 0.59903(18) 0.88496(11) 0.46649(10) 0.0557(6) Uani 1 1 d U . .
Cl86 Cl 0.511(2) 0.8515(18) 0.3294(5) 0.135(7) Uani 0.64(5) 1 d PDU C 1
Cl87 Cl 0.4799(16) 0.8823(16) 0.3353(14) 0.088(8) Uani 0.36(5) 1 d PDU C 2
C88 C 0.5377(11) 0.6135(6) 0.4085(7) 0.105(4) Uiso 1 1 d . . .
Cl89 Cl 0.4665(5) 0.5804(3) 0.3539(3) 0.1130(19) Uiso 0.60 1 d P . .
C90 C 0.6512(11) 0.6614(7) 0.4005(6) 0.104(4) Uiso 0.90 1 d P . .
C91 C 0.5822(11) 0.6010(7) 0.4531(7) 0.114(5) Uiso 1 1 d . . .
Cl92 Cl 0.6068(6) 0.6371(4) 0.2777(4) 0.121(2) Uiso 0.50 1 d P . .
C93 C 0.6228(13) 0.5820(8) 0.3801(8) 0.102(5) Uiso 0.75 1 d P . .
C94 C 0.5705(13) 0.5886(8) 0.3091(8) 0.106(5) Uiso 0.75 1 d P . .
C95 C 0.647(3) 0.708(2) 0.3020(19) 0.157(15) Uiso 0.40 1 d P . .

loop_
_atom_site_aniso_label
_atom_site_aniso_U_11
_atom_site_aniso_U_22
_atom_site_aniso_U_33
_atom_site_aniso_U_23
_atom_site_aniso_U_13
_atom_site_aniso_U_12
Cu1 0.0233(5) 0.0155(5) 0.0148(4) -0.0022(3) 0.0090(3) -0.0016(4)
Cu2 0.0216(5) 0.0133(5) 0.0177(4) -0.0008(3) 0.0090(4) -0.0014(4)
N3 0.018(3) 0.019(3) 0.021(3) -0.002(2) 0.014(2) -0.009(2)
C4 0.025(4) 0.019(4) 0.030(4) -0.014(3) 0.017(3) -0.006(3)
C5 0.030(4) 0.016(4) 0.031(4) -0.011(3) 0.016(3) -0.007(3)
C6 0.050(5) 0.024(4) 0.029(4) -0.004(3) 0.021(4) -0.004(4)
C7 0.051(6) 0.029(5) 0.049(5) -0.008(4) 0.031(5) -0.018(4)
C8 0.034(5) 0.047(6) 0.067(6) -0.020(5) 0.027(5) -0.017(4)
C9 0.032(5) 0.026(5) 0.057(5) -0.018(4) 0.019(4) -0.009(4)
C10 0.024(4) 0.021(4) 0.048(5) -0.022(3) 0.014(4) 0.000(3)
C11 0.030(5) 0.029(5) 0.046(5) -0.006(4) 0.005(4) 0.009(4)
C12 0.016(4) 0.012(4) 0.010(3) 0.004(3) 0.003(3) -0.001(3)
C13 0.021(4) 0.012(4) 0.017(3) 0.001(3) 0.011(3) -0.004(3)
C14 0.024(4) 0.027(4) 0.021(4) -0.003(3) 0.008(3) 0.004(3)
C15 0.033(5) 0.017(4) 0.036(4) 0.004(3) 0.014(4) 0.004(3)
C16 0.034(5) 0.013(4) 0.043(5) -0.008(3) 0.019(4) -0.005(3)
C17 0.028(4) 0.028(5) 0.036(4) -0.010(3) 0.009(3) 0.001(4)
C18 0.026(4) 0.009(4) 0.030(4) -0.002(3) 0.000(3) -0.004(3)
N19 0.018(3) 0.014(3) 0.021(3) -0.007(2) 0.007(2) -0.003(2)
C20 0.016(4) 0.010(4) 0.036(4) -0.001(3) 0.008(3) -0.008(3)
C21 0.020(4) 0.023(4) 0.042(5) -0.013(3) 0.012(4) -0.002(3)
C22 0.038(5) 0.041(5) 0.029(4) -0.015(4) 0.013(4) -0.004(4)
C23 0.028(5) 0.026(5) 0.062(6) -0.019(4) 0.020(4) -0.005(4)
C24 0.026(5) 0.020(4) 0.076(6) 0.003(4) 0.021(4) 0.008(4)
C25 0.018(4) 0.040(5) 0.058(6) 0.011(4) 0.006(4) -0.005(4)
C26 0.011(4) 0.021(4) 0.045(5) 0.007(3) 0.008(3) -0.004(3)
C27 0.025(4) 0.039(5) 0.032(4) 0.014(4) 0.000(3) -0.007(4)
N28 0.023(3) 0.020(3) 0.014(3) 0.000(2) 0.005(2) 0.000(3)
C29 0.038(5) 0.014(4) 0.016(4) 0.005(3) 0.011(3) 0.002(3)
C30 0.024(4) 0.029(4) 0.026(4) -0.003(3) 0.012(3) 0.003(3)
C31 0.024(4) 0.042(5) 0.027(4) 0.004(3) 0.005(3) 0.006(4)
C32 0.030(5) 0.036(5) 0.030(4) -0.002(3) 0.015(4) 0.003(4)
C33 0.043(5) 0.028(5) 0.024(4) -0.009(3) 0.015(4) 0.005(4)
C34 0.032(4) 0.026(4) 0.018(4) 0.001(3) 0.003(3) -0.005(3)
C35 0.026(4) 0.015(4) 0.017(4) 0.005(3) 0.001(3) -0.002(3)
C36 0.028(4) 0.023(4) 0.019(4) 0.004(3) 0.007(3) -0.001(3)
C37 0.018(4) 0.009(3) 0.016(3) 0.000(3) 0.004(3) 0.000(3)
C38 0.021(4) 0.018(4) 0.024(4) 0.008(3) 0.007(3) 0.005(3)
C39 0.034(4) 0.011(4) 0.025(4) 0.004(3) 0.012(3) 0.001(3)
C40 0.044(5) 0.014(4) 0.040(5) -0.002(3) 0.019(4) -0.001(4)
C41 0.048(5) 0.018(4) 0.043(5) 0.009(4) 0.023(4) 0.010(4)
C42 0.039(5) 0.035(5) 0.037(5) 0.017(4) 0.015(4) 0.008(4)
C43 0.033(4) 0.022(4) 0.020(4) -0.001(3) 0.013(3) 0.005(3)
N44 0.023(3) 0.008(3) 0.021(3) 0.005(2) 0.007(3) 0.000(2)
C45 0.035(4) 0.013(4) 0.018(4) 0.005(3) 0.010(3) 0.006(3)
C46 0.038(5) 0.024(4) 0.022(4) 0.003(3) 0.012(3) 0.004(3)
C47 0.052(5) 0.032(5) 0.013(4) -0.004(3) 0.002(3) 0.001(4)
C48 0.056(6) 0.048(6) 0.018(4) -0.006(4) 0.012(4) -0.005(4)
C49 0.060(6) 0.044(6) 0.030(5) 0.013(4) 0.027(4) 0.001(4)
C50 0.048(5) 0.023(4) 0.028(4) -0.001(3) 0.021(4) -0.007(4)
C51 0.027(4) 0.018(4) 0.023(4) -0.003(3) 0.009(3) -0.009(3)
C52 0.030(4) 0.025(4) 0.030(4) -0.002(3) 0.016(3) -0.007(3)
O53 0.024(3) 0.036(3) 0.014(2) 0.004(2) 0.010(2) 0.000(2)
C54 0.021(4) 0.040(5) 0.021(4) -0.007(3) 0.007(3) 0.001(3)
C55 0.048(6) 0.146(11) 0.024(5) 0.001(5) 0.016(4) 0.024(6)
C56 0.044(5) 0.066(6) 0.019(4) 0.015(4) 0.014(4) -0.001(4)
C57 0.020(4) 0.040(5) 0.020(4) -0.001(3) 0.002(3) -0.002(3)
O58 0.017(3) 0.031(3) 0.032(3) 0.005(2) 0.010(2) -0.001(2)
C59 0.043(5) 0.032(5) 0.030(4) -0.005(3) 0.025(4) -0.004(4)
C60 0.026(5) 0.065(6) 0.043(5) 0.012(4) 0.017(4) -0.002(4)
C61 0.019(4) 0.038(5) 0.055(5) -0.005(4) 0.010(4) -0.008(4)
C62 0.026(4) 0.031(5) 0.042(5) 0.011(4) 0.005(4) 0.005(4)
Cu1' 0.0237(5) 0.0150(5) 0.0192(4) -0.0003(3) 0.0093(4) -0.0004(4)
Cu2' 0.0262(5) 0.0173(5) 0.0224(4) -0.0018(4) 0.0104(4) -0.0021(4)
N3' 0.025(3) 0.022(3) 0.024(3) 0.002(2) 0.013(3) 0.004(3)
C4' 0.020(4) 0.017(4) 0.022(4) -0.005(3) 0.013(3) -0.001(3)
C5' 0.022(4) 0.024(4) 0.029(4) -0.007(3) 0.012(3) -0.002(3)
C6' 0.021(4) 0.053(6) 0.056(5) 0.023(4) 0.008(4) 0.011(4)
C7' 0.031(5) 0.041(5) 0.029(4) -0.011(4) 0.011(4) -0.002(4)
C8' 0.029(5) 0.057(6) 0.031(4) 0.004(4) 0.019(4) -0.017(4)
C9' 0.050(5) 0.036(5) 0.027(4) 0.003(3) 0.024(4) -0.016(4)
C10' 0.031(5) 0.030(5) 0.027(4) 0.000(3) 0.012(3) -0.003(4)
C11' 0.040(5) 0.063(6) 0.036(5) 0.009(4) 0.015(4) -0.004(4)
C12' 0.027(4) 0.013(4) 0.020(4) 0.006(3) 0.008(3) -0.003(3)
C13' 0.021(4) 0.016(4) 0.029(4) 0.005(3) 0.011(3) 0.000(3)
C14' 0.026(4) 0.022(4) 0.037(4) 0.002(3) 0.014(4) 0.004(3)
C15' 0.037(5) 0.043(6) 0.039(5) -0.015(4) 0.019(4) -0.004(4)
C16' 0.041(5) 0.031(5) 0.066(6) -0.022(4) 0.034(5) -0.008(4)
C17' 0.047(6) 0.018(5) 0.062(6) 0.005(4) 0.029(5) 0.000(4)
C18' 0.030(5) 0.026(5) 0.034(4) 0.001(3) 0.010(3) -0.004(4)
N19' 0.012(3) 0.025(3) 0.021(3) -0.002(2) 0.003(2) -0.003(3)
C20' 0.018(4) 0.019(4) 0.032(4) -0.006(3) 0.010(3) -0.006(3)
C21' 0.029(4) 0.020(4) 0.025(4) -0.005(3) 0.015(3) -0.006(3)
C22' 0.035(5) 0.023(4) 0.034(4) -0.003(3) 0.015(4) -0.007(3)
C23' 0.032(5) 0.023(4) 0.040(5) -0.007(3) 0.026(4) -0.004(4)
C24' 0.022(4) 0.029(5) 0.064(6) -0.011(4) 0.022(4) 0.007(4)
C25' 0.025(5) 0.021(4) 0.053(5) 0.001(4) 0.007(4) 0.005(3)
C26' 0.021(4) 0.022(4) 0.027(4) 0.000(3) 0.006(3) -0.003(3)
C27' 0.031(5) 0.038(5) 0.028(4) 0.003(3) 0.003(3) 0.004(4)
N28' 0.024(3) 0.016(3) 0.014(3) 0.001(2) 0.006(2) -0.004(3)
C29' 0.022(4) 0.014(4) 0.028(4) -0.003(3) 0.008(3) -0.006(3)
C30' 0.028(4) 0.017(4) 0.033(4) 0.002(3) 0.005(3) 0.004(3)
C31' 0.037(5) 0.043(5) 0.030(4) 0.012(4) -0.007(4) -0.001(4)
C32' 0.031(5) 0.027(5) 0.064(6) 0.011(4) 0.006(4) 0.007(4)
C33' 0.048(6) 0.042(6) 0.069(6) -0.010(5) 0.031(5) 0.017(5)
C34' 0.062(6) 0.029(5) 0.050(5) -0.019(4) 0.029(5) 0.000(4)
C35' 0.026(4) 0.031(5) 0.031(4) -0.007(3) 0.011(3) 0.000(3)
C36' 0.050(6) 0.040(5) 0.028(4) -0.009(4) 0.005(4) -0.007(4)
C37' 0.028(4) 0.010(4) 0.003(3) -0.005(2) -0.002(3) -0.001(3)
C38' 0.035(4) 0.012(4) 0.019(4) 0.001(3) 0.011(3) -0.003(3)
C39' 0.031(4) 0.018(4) 0.019(4) -0.002(3) 0.006(3) 0.000(3)
C40' 0.043(5) 0.032(5) 0.021(4) 0.002(3) 0.009(4) 0.001(4)
C41' 0.067(6) 0.006(4) 0.034(4) 0.000(3) 0.021(4) 0.004(4)
C42' 0.072(6) 0.029(5) 0.020(4) -0.012(3) 0.011(4) -0.012(4)
C43' 0.069(6) 0.021(5) 0.022(4) 0.003(3) -0.001(4) 0.001(4)
N44' 0.029(4) 0.026(4) 0.011(3) -0.001(2) 0.001(3) -0.003(3)
C45' 0.025(4) 0.016(4) 0.027(4) 0.001(3) 0.015(3) -0.001(3)
C46' 0.041(5) 0.015(4) 0.033(4) -0.004(3) 0.007(4) -0.005(3)
C47' 0.056(6) 0.050(6) 0.028(4) -0.009(4) 0.011(4) -0.017(4)
C48' 0.038(5) 0.030(5) 0.053(5) -0.007(4) 0.013(4) -0.007(4)
C49' 0.037(5) 0.025(5) 0.043(5) 0.013(4) 0.013(4) -0.003(4)
C50' 0.032(5) 0.040(5) 0.029(4) 0.016(4) 0.013(4) 0.003(4)
C51' 0.021(4) 0.025(4) 0.031(4) 0.007(3) 0.011(3) 0.005(3)
C52' 0.037(5) 0.049(5) 0.019(4) 0.000(3) 0.012(3) 0.005(4)
O53' 0.018(3) 0.025(3) 0.028(3) 0.005(3) 0.016(3) 0.004(2)
C54' 0.135(12) 0.022(7) 0.129(11) -0.019(7) 0.095(10) -0.026(7)
C55' 0.048(7) 0.045(7) 0.053(6) -0.023(5) 0.027(5) -0.009(5)
C56' 0.076(9) 0.072(9) 0.037(6) 0.011(5) 0.023(6) -0.021(7)
C57' 0.211(17) 0.039(8) 0.074(9) -0.004(6) 0.079(11) -0.009(9)
O58' 0.016(3) 0.030(3) 0.028(3) -0.002(2) 0.007(2) -0.002(2)
C59' 0.036(5) 0.024(4) 0.032(4) -0.004(3) 0.012(4) 0.002(4)
C60' 0.040(5) 0.051(6) 0.056(6) -0.012(4) 0.017(4) -0.010(4)
C61' 0.039(6) 0.121(10) 0.044(6) 0.027(6) -0.006(4) -0.025(6)
C62' 0.048(6) 0.072(7) 0.027(4) 0.000(4) -0.003(4) -0.026(5)
Sb63 0.0448(4) 0.0254(3) 0.0306(3) 0.0002(2) 0.0109(2) -0.0061(3)
F64 0.060(3) 0.022(3) 0.070(3) 0.008(2) 0.038(3) -0.002(2)
F65 0.048(3) 0.085(4) 0.087(4) 0.005(3) 0.033(3) 0.016(3)
F66 0.041(3) 0.042(3) 0.035(2) -0.012(2) -0.001(2) -0.001(2)
F67 0.058(3) 0.053(4) 0.096(4) 0.026(3) -0.036(3) -0.012(3)
F68 0.184(6) 0.041(3) 0.035(3) -0.015(2) 0.027(3) -0.051(4)
F69 0.127(5) 0.057(4) 0.077(4) -0.012(3) 0.067(4) -0.039(3)
Sb70 0.0362(11) 0.0269(6) 0.0239(5) -0.0006(4) 0.0064(5) 0.0024(6)
F71 0.067(6) 0.072(6) 0.025(4) -0.004(4) -0.003(4) -0.001(5)
F72 0.048(6) 0.050(6) 0.041(5) -0.004(4) 0.013(4) 0.027(5)
F73 0.049(5) 0.039(5) 0.054(5) -0.009(3) 0.017(4) -0.008(4)
F74 0.062(6) 0.042(6) 0.062(6) -0.009(4) 0.017(5) 0.018(4)
F75 0.046(5) 0.035(5) 0.050(5) 0.016(4) 0.009(4) -0.001(4)
F76 0.036(6) 0.036(5) 0.028(4) 0.009(4) 0.005(4) 0.004(4)
Sb77 0.0397(18) 0.0290(11) 0.0191(8) -0.0045(7) 0.0013(8) -0.0001(11)
F78 0.034(9) 0.12(2) 0.047(10) -0.005(11) -0.004(7) 0.031(11)
F79 0.078(11) 0.058(10) 0.025(7) 0.016(6) 0.005(7) 0.012(8)
F80 0.099(12) 0.018(8) 0.049(9) -0.003(6) -0.022(8) -0.007(8)
F81 0.035(10) 0.037(9) 0.039(8) -0.014(6) -0.021(7) -0.004(7)
F82 0.18(2) 0.031(9) 0.053(11) 0.007(7) -0.004(11) -0.021(11)
F83 0.065(10) 0.097(13) 0.047(8) 0.015(8) 0.007(7) 0.001(9)
C84A 0.067(6) 0.079(8) 0.045(5) 0.008(5) 0.020(4) -0.016(5)
C84B 0.067(6) 0.079(8) 0.045(5) 0.008(5) 0.020(4) -0.016(5)
Cl85 0.0604(15) 0.0688(17) 0.0357(12) -0.0020(11) 0.0083(11) -0.0081(12)
Cl86 0.197(10) 0.174(17) 0.023(3) -0.015(5) 0.018(5) -0.104(11)
Cl87 0.100(9) 0.109(14) 0.035(7) 0.026(7) -0.017(6) -0.042(9)

loop_
_geom_bond_atom_site_label_1
_geom_bond_atom_site_label_2
_geom_bond_distance
_geom_bond_site_symmetry_2
_geom_bond_publ_flag
Cu1 N3 1.890(5) . ?
Cu1 N28 1.890(5) . ?
Cu1 O53 2.098(4) . ?
Cu1 Cu2 2.3974(11) . ?
Cu2 N19 1.888(5) . ?
Cu2 N44 1.900(5) . ?
Cu2 O58 2.138(4) . ?
N3 C12 1.341(7) . ?
N3 C4 1.440(7) . ?
C4 C5 1.387(9) . ?
C4 C10 1.398(9) . ?
C5 C7 1.370(9) . ?
C5 C6 1.511(9) . ?
C7 C8 1.364(10) . ?
C8 C9 1.357(10) . ?
C9 C10 1.404(9) . ?
C10 C11 1.512(9) . ?
C12 N19 1.319(7) . ?
C12 C13 1.502(8) . ?
C13 C14 1.372(8) . ?
C13 C18 1.388(8) . ?
C14 C15 1.380(9) . ?
C15 C16 1.377(9) . ?
C16 C17 1.373(9) . ?
C17 C18 1.375(9) . ?
N19 C20 1.450(8) . ?
C20 C26 1.384(9) . ?
C20 C21 1.399(9) . ?
C21 C23 1.406(9) . ?
C21 C22 1.512(9) . ?
C23 C24 1.387(10) . ?
C24 C25 1.370(10) . ?
C25 C26 1.406(9) . ?
C26 C27 1.490(9) . ?
N28 C37 1.352(7) . ?
N28 C29 1.429(8) . ?
C29 C30 1.389(9) . ?
C29 C35 1.411(8) . ?
C30 C32 1.408(9) . ?
C30 C31 1.515(9) . ?
C32 C33 1.385(9) . ?
C33 C34 1.374(9) . ?
C34 C35 1.386(9) . ?
C35 C36 1.510(8) . ?
C37 N44 1.311(7) . ?
C37 C38 1.489(8) . ?
C38 C43 1.390(8) . ?
C38 C39 1.391(9) . ?
C39 C40 1.375(9) . ?
C40 C41 1.379(9) . ?
C41 C42 1.367(10) . ?
C42 C43 1.403(9) . ?
N44 C45 1.436(7) . ?
C45 C51 1.392(8) . ?
C45 C46 1.406(9) . ?
C46 C48 1.374(9) . ?
C46 C47 1.511(9) . ?
C48 C49 1.376(10) . ?
C49 C50 1.386(10) . ?
C50 C51 1.372(8) . ?
C51 C52 1.520(8) . ?
O53 C57 1.447(7) . ?
O53 C54 1.460(7) . ?
C54 C55 1.496(9) . ?
C55 C56 1.461(10) . ?
C56 C57 1.512(8) . ?
O58 C62 1.431(7) . ?
O58 C59 1.453(7) . ?
C59 C60 1.518(9) . ?
C60 C61 1.539(9) . ?
C61 C62 1.522(8) . ?
Cu1' N28' 1.891(5) . ?
Cu1' N3' 1.900(5) . ?
Cu1' O53' 2.083(5) . ?
Cu1' Cu2' 2.4423(12) . ?
Cu2' N19' 1.901(5) . ?
Cu2' N44' 1.908(5) . ?
Cu2' O58' 2.108(4) . ?
N3' C12' 1.324(8) . ?
N3' C4' 1.434(7) . ?
C4' C10' 1.402(9) . ?
C4' C5' 1.404(8) . ?
C5' C7' 1.401(9) . ?
C5' C6' 1.492(9) . ?
C7' C8' 1.337(9) . ?
C8' C9' 1.375(9) . ?
C9' C10' 1.383(9) . ?
C10' C11' 1.508(9) . ?
C12' N19' 1.342(7) . ?
C12' C13' 1.510(9) . ?
C13' C18' 1.392(9) . ?
C13' C14' 1.393(9) . ?
C14' C15' 1.374(9) . ?
C15' C16' 1.369(10) . ?
C16' C17' 1.382(10) . ?
C17' C18' 1.369(10) . ?
N19' C20' 1.448(8) . ?
C20' C26' 1.392(9) . ?
C20' C21' 1.405(9) . ?
C21' C23' 1.391(9) . ?
C21' C22' 1.489(9) . ?
C23' C24' 1.381(10) . ?
C24' C25' 1.369(10) . ?
C25' C26' 1.403(9) . ?
C26' C27' 1.516(9) . ?
N28' C37' 1.327(7) . ?
N28' C29' 1.454(8) . ?
C29' C30' 1.384(8) . ?
C29' C35' 1.398(9) . ?
C30' C32' 1.377(9) . ?
C30' C31' 1.515(9) . ?
C32' C33' 1.391(11) . ?
C33' C34' 1.377(10) . ?
C34' C35' 1.390(9) . ?
C35' C36' 1.525(9) . ?
C37' N44' 1.336(8) . ?
C37' C38' 1.514(8) . ?
C38' C43' 1.373(9) . ?
C38' C39' 1.383(8) . ?
C39' C40' 1.395(9) . ?
C40' C41' 1.362(9) . ?
C41' C42' 1.381(9) . ?
C42' C43' 1.386(9) . ?
N44' C45' 1.438(7) . ?
C45' C46' 1.390(9) . ?
C45' C51' 1.420(8) . ?
C46' C48' 1.405(9) . ?
C46' C47' 1.488(9) . ?
C48' C49' 1.388(10) . ?
C49' C50' 1.362(10) . ?
C50' C51' 1.400(9) . ?
C51' C52' 1.505(9) . ?
O53' C54' 1.322(10) . ?
O53' C57' 1.401(11) . ?
C54' C55' 1.528(11) . ?
C55' C56' 1.379(13) . ?
C56' C57' 1.526(11) . ?
O58' C59' 1.434(7) . ?
O58' C62' 1.457(7) . ?
C59' C60' 1.472(9) . ?
C60' C61' 1.496(10) . ?
C61' C62' 1.505(10) . ?
Sb63 F65 1.831(5) . ?
Sb63 F67 1.843(5) . ?
Sb63 F69 1.850(4) . ?
Sb63 F68 1.855(4) . ?
Sb63 F64 1.866(4) . ?
Sb63 F66 1.884(4) . ?
Sb70 F71 1.847(5) . ?
Sb70 F73 1.858(5) . ?
Sb70 F74 1.858(6) . ?
Sb70 F75 1.866(6) . ?
Sb70 F72 1.867(6) . ?
Sb70 F76 1.883(6) . ?
Sb77 F82 1.840(8) . ?
Sb77 F83 1.853(8) . ?
Sb77 F81 1.857(8) . ?
Sb77 F78 1.869(9) . ?
Sb77 F79 1.872(7) . ?
Sb77 F80 1.870(8) . ?
C84A Cl86 1.733(11) . ?
C84A Cl85 1.739(8) . ?
C6 H6A 0.9800 . ?
C6 H6B 0.9800 . ?
C6 H6C 0.9800 . ?
C7 H7A 0.9500 . ?
C8 H8A 0.9500 . ?
C9 H9A 0.9500 . ?
C11 H11A 0.9800 . ?
C11 H11B 0.9800 . ?
C11 H11C 0.9800 . ?
C14 H14A 0.9500 . ?
C15 H15A 0.9500 . ?
C16 H16A 0.9500 . ?
C17 H17A 0.9500 . ?
C18 H18A 0.9500 . ?
C22 H22A 0.9800 . ?
C22 H22B 0.9800 . ?
C22 H22C 0.9800 . ?
C23 H23A 0.9500 . ?
C24 H24A 0.9500 . ?
C25 H25A 0.9500 . ?
C27 H27A 0.9800 . ?
C27 H27B 0.9800 . ?
C27 H27C 0.9800 . ?
C31 H31A 0.9800 . ?
C31 H31B 0.9800 . ?
C31 H31C 0.9800 . ?
C32 H32A 0.9500 . ?
C33 H33A 0.9500 . ?
C34 H34A 0.9500 . ?
C36 H36A 0.9800 . ?
C36 H36B 0.9800 . ?
C36 H36C 0.9800 . ?
C39 H39A 0.9500 . ?
C40 H40A 0.9500 . ?
C41 H41A 0.9500 . ?
C42 H42A 0.9500 . ?
C43 H43A 0.9500 . ?
C47 H47A 0.9800 . ?
C47 H47B 0.9800 . ?
C47 H47C 0.9800 . ?
C48 H48A 0.9500 . ?
C49 H49A 0.9500 . ?
C50 H50A 0.9500 . ?
C52 H52A 0.9800 . ?
C52 H52B 0.9800 . ?
C52 H52C 0.9800 . ?
C54 H54A 0.9900 . ?
C54 H54B 0.9900 . ?
C55 H55A 0.9900 . ?
C55 H55B 0.9900 . ?
C56 H56A 0.9900 . ?
C56 H56B 0.9900 . ?
C57 H57A 0.9900 . ?
C57 H57B 0.9900 . ?
C59 H59A 0.9900 . ?
C59 H59B 0.9900 . ?
C60 H60A 0.9900 . ?
C60 H60B 0.9900 . ?
C61 H61A 0.9900 . ?
C61 H61B 0.9900 . ?
C62 H62A 0.9900 . ?
C62 H62B 0.9900 . ?
C6' H6'A 0.9800 . ?
C6' H6'B 0.9800 . ?
C6' H6'C 0.9800 . ?
C7' H7'A 0.9500 . ?
C8' H8'A 0.9500 . ?
C9' H9'A 0.9500 . ?
C11' H11D 0.9800 . ?
C11' H11E 0.9800 . ?
C11' H11F 0.9800 . ?
C14' H14B 0.9500 . ?
C15' H15B 0.9500 . ?
C16' H16B 0.9500 . ?
C17' H17B 0.9500 . ?
C18' H18B 0.9500 . ?
C22' H22D 0.9800 . ?
C22' H22E 0.9800 . ?
C22' H22F 0.9800 . ?
C23' H23B 0.9500 . ?
C24' H24B 0.9500 . ?
C25' H25B 0.9500 . ?
C27' H27D 0.9800 . ?
C27' H27E 0.9800 . ?
C27' H27F 0.9800 . ?
C31' H31D 0.9800 . ?
C31' H31E 0.9800 . ?
C31' H31F 0.9800 . ?
C32' H32B 0.9500 . ?
C33' H33B 0.9500 . ?
C34' H34B 0.9500 . ?
C36' H36D 0.9800 . ?
C36' H36E 0.9800 . ?
C36' H36F 0.9800 . ?
C39' H39B 0.9500 . ?
C40' H40B 0.9500 . ?
C41' H41B 0.9500 . ?
C42' H42B 0.9500 . ?
C43' H43B 0.9500 . ?
C47' H47D 0.9800 . ?
C47' H47E 0.9800 . ?
C47' H47F 0.9800 . ?
C48' H48B 0.9500 . ?
C49' H49B 0.9500 . ?
C50' H50B 0.9500 . ?
C52' H52D 0.9800 . ?
C52' H52E 0.9800 . ?
C52' H52F 0.9800 . ?
C54' H54C 0.9900 . ?
C54' H54D 0.9900 . ?
C55' H55C 0.9900 . ?
C55' H55D 0.9900 . ?
C56' H56C 0.9900 . ?
C56' H56D 0.9900 . ?
C57' H57C 0.9900 . ?
C57' H57D 0.9900 . ?
C59' H59C 0.9900 . ?
C59' H59D 0.9900 . ?
C60' H60C 0.9900 . ?
C60' H60D 0.9900 . ?
C61' H61C 0.9900 . ?
C61' H61D 0.9900 . ?
C62' H62C 0.9900 . ?
C62' H62D 0.9900 . ?
C84A H84A 0.9900 . ?
C84A H84B 0.9900 . ?
